data_1561554
loop_
_publ_author_name
'Yan, Xingxiu'
'Qiu, Xiandeng'
'Yan, Zhishuo'
'Li, Hongjiang'
'Gong, Yun'
'Lin, Jianhua'

_publ_section_title
;
 Configurations, band structures and photocurrent responses of
 4-(4-oxopyridin-1(4H)-yl)phthalic acid and its metal-organic frameworks
;
_journal_name_full 'Journal of Solid State Chemistry'
_journal_page_first 313
_journal_page_last 322
_journal_paper_doi 10.1016/j.jssc.2016.02.041
_journal_volume 237
_journal_year 2016
_chemical_formula_sum 'C25 H21 N3 O7 Zn'
_chemical_formula_weight 540.82
_space_group_IT_number 2
_space_group_name_Hall '-P 1'
_space_group_name_H-M_alt 'P -1'
_symmetry_cell_setting triclinic
_symmetry_space_group_name_H-M 'P -1'
_atom_sites_solution_hydrogens geom
_atom_sites_solution_primary direct
_atom_sites_solution_secondary difmap
_audit_creation_method SHELXL-97
_cell_angle_alpha 72.9880(10)
_cell_angle_beta 72.4900(10)
_cell_angle_gamma 89.381(2)
_cell_formula_units_Z 2
_cell_length_a 8.7180(7)
_cell_length_b 10.3129(9)
_cell_length_c 14.0421(12)
_cell_measurement_reflns_used 1871
_cell_measurement_temperature 298(2)
_cell_measurement_theta_max 25.977
_cell_measurement_theta_min 2.199
_cell_volume 1147.18(17)
_computing_cell_refinement 'Bruker SMART'
_computing_data_collection 'Bruker SMART'
_computing_data_reduction 'Bruker SAINT'
_computing_molecular_graphics 'SHELXTL (Sheldrick, 2008)'
_computing_publication_material 'publCIF (Westrip, 2010)'
_computing_structure_refinement 'SHELXTL (Sheldrick, 2008)'
_computing_structure_solution 'SHELXTL (Sheldrick, 2008)'
_diffrn_ambient_temperature 298(2)
_diffrn_measured_fraction_theta_full 0.977
_diffrn_measured_fraction_theta_max 0.977
_diffrn_measurement_device_type 'Bruker SMART APEX CCD'
_diffrn_measurement_method 'phi and omega scans'
_diffrn_radiation_monochromator graphite
_diffrn_radiation_source 'fine-focus sealed tube'
_diffrn_radiation_type MoK\a
_diffrn_radiation_wavelength 0.71073
_diffrn_reflns_av_R_equivalents 0.0275
_diffrn_reflns_av_sigmaI/netI 0.0730
_diffrn_reflns_limit_h_max 10
_diffrn_reflns_limit_h_min -8
_diffrn_reflns_limit_k_max 10
_diffrn_reflns_limit_k_min -12
_diffrn_reflns_limit_l_max 16
_diffrn_reflns_limit_l_min -15
_diffrn_reflns_number 5788
_diffrn_reflns_theta_full 25.02
_diffrn_reflns_theta_max 25.02
_diffrn_reflns_theta_min 2.20
_exptl_absorpt_coefficient_mu 1.124
_exptl_absorpt_correction_T_max 0.94
_exptl_absorpt_correction_T_min 0.85
_exptl_absorpt_correction_type multi-scan
_exptl_absorpt_process_details 'SADABS (Sheldrick, 1996)'
_exptl_crystal_colour colorless
_exptl_crystal_density_diffrn 1.566
_exptl_crystal_density_method 'not measured'
_exptl_crystal_description block
_exptl_crystal_F_000 556
_exptl_crystal_size_max 0.31
_exptl_crystal_size_mid 0.19
_exptl_crystal_size_min 0.15
_refine_diff_density_max 0.668
_refine_diff_density_min -0.445
_refine_diff_density_rms 0.097
_refine_ls_extinction_method none
_refine_ls_goodness_of_fit_ref 1.001
_refine_ls_hydrogen_treatment mixed
_refine_ls_matrix_type full
_refine_ls_number_parameters 328
_refine_ls_number_reflns 3962
_refine_ls_number_restraints 0
_refine_ls_restrained_S_all 1.001
_refine_ls_R_factor_all 0.0757
_refine_ls_R_factor_gt 0.0517
_refine_ls_shift/su_max 0.000
_refine_ls_shift/su_mean 0.000
_refine_ls_structure_factor_coef Fsqd
_refine_ls_weighting_details 'calc w=1/[\s^2^(Fo^2^)+(0.0727P)^2^+0.0000P] where P=(Fo^2^+2Fc^2^)/3'
_refine_ls_weighting_scheme calc
_refine_ls_wR_factor_gt 0.1251
_refine_ls_wR_factor_ref 0.1365
_reflns_number_gt 2819
_reflns_number_total 3962
_reflns_threshold_expression >2sigma(I)
_cod_data_source_file JSSC-2016-237-313.cif
_cod_data_source_block 150514f
_cod_depositor_comments
;
The following automatic conversions were performed:

data item '_symmetry_cell_setting' value 'Triclinic' was changed to
'triclinic' in accordance with the built-in table derived from the
CIF Core dictionary named 'cif_core.dic' version 2.4.5 last updated
on 2014-11-21.

Automatic conversion script
Id: cif_fix_values 8369 2020-08-20 11:38:08Z andrius 
;
_cod_original_sg_symbol_H-M P-1
_cod_database_code 1561554

loop_
_symmetry_equiv_pos_as_xyz
'x, y, z'
'-x, -y, -z'

loop_
_atom_site_label
_atom_site_type_symbol
_atom_site_fract_x
_atom_site_fract_y
_atom_site_fract_z
_atom_site_U_iso_or_equiv
_atom_site_adp_type
_atom_site_occupancy
_atom_site_symmetry_multiplicity
_atom_site_calc_flag
_atom_site_refinement_flags
_atom_site_disorder_assembly
_atom_site_disorder_group
Zn1 Zn 0.53212(6) 0.73044(5) 0.50833(4) 0.02506(19) Uani 1 1 d . . .
N1 N -0.2206(5) 0.4128(4) 0.7928(3) 0.0311(9) Uani 1 1 d . . .
N2 N 0.3942(5) 0.6406(4) 0.6711(3) 0.0325(9) Uani 1 1 d . . .
N3 N 0.6819(4) 0.8442(3) 0.3525(3) 0.0288(9) Uani 1 1 d . . .
O1 O 0.3447(4) 0.8621(3) 0.4860(2) 0.0294(7) Uani 1 1 d . . .
O2 O 0.1977(4) 0.8744(3) 0.3787(2) 0.0415(9) Uani 1 1 d . . .
O3 O 0.4079(4) 0.6096(3) 0.4485(2) 0.0313(7) Uani 1 1 d . . .
O4 O 0.2849(4) 0.4010(3) 0.4979(2) 0.0314(7) Uani 1 1 d . . .
O5 O -0.5510(7) 0.1444(4) 1.0384(3) 0.0924(18) Uani 1 1 d . . .
O6 O 0.6322(4) 0.8669(3) 0.5630(2) 0.0367(8) Uani 1 1 d . . .
H6A H 0.6386 0.9526 0.5351 0.044 Uiso 1 1 d R . .
H6B H 0.6346 0.8520 0.6254 0.044 Uiso 1 1 d R . .
O7 O 0.3553(6) 0.1241(4) 0.2460(3) 0.0635(12) Uani 1 1 d G . .
H7A H 0.3947 0.1348 0.1808 0.095 Uiso 1 1 d G . .
H7B H 0.3175 0.0419 0.2779 0.095 Uiso 1 1 d G . .
C1 C 0.2273(5) 0.8199(4) 0.4612(3) 0.0267(10) Uani 1 1 d . . .
C2 C 0.2894(5) 0.5238(4) 0.4985(3) 0.0267(10) Uani 1 1 d . . .
C3 C 0.1130(5) 0.7070(4) 0.5430(3) 0.0291(10) Uani 1 1 d . . .
C4 C 0.1385(5) 0.5687(4) 0.5609(3) 0.0258(10) Uani 1 1 d . . .
C5 C 0.0277(5) 0.4725(4) 0.6432(3) 0.0287(10) Uani 1 1 d . . .
H5 H 0.0456 0.3807 0.6568 0.034 Uiso 1 1 calc R . .
C6 C -0.1080(6) 0.5116(5) 0.7045(3) 0.0322(11) Uani 1 1 d . . .
C7 C -0.1369(6) 0.6473(5) 0.6847(4) 0.0376(12) Uani 1 1 d . . .
H7 H -0.2300 0.6735 0.7254 0.045 Uiso 1 1 calc R . .
C8 C -0.0265(6) 0.7437(5) 0.6042(4) 0.0380(12) Uani 1 1 d . . .
H8 H -0.0462 0.8350 0.5907 0.046 Uiso 1 1 calc R . .
C9 C -0.2858(6) 0.4414(5) 0.8845(4) 0.0409(13) Uani 1 1 d . . .
H9 H -0.2555 0.5247 0.8896 0.049 Uiso 1 1 calc R . .
C10 C -0.3927(7) 0.3532(5) 0.9681(4) 0.0506(15) Uani 1 1 d . . .
H10 H -0.4345 0.3773 1.0292 0.061 Uiso 1 1 calc R . .
C11 C -0.4439(7) 0.2234(5) 0.9653(4) 0.0491(15) Uani 1 1 d . . .
C12 C -0.3660(6) 0.1961(5) 0.8694(4) 0.0405(13) Uani 1 1 d . . .
H12 H -0.3885 0.1119 0.8627 0.049 Uiso 1 1 calc R . .
C13 C -0.2608(6) 0.2886(5) 0.7885(4) 0.0367(12) Uani 1 1 d . . .
H13 H -0.2137 0.2665 0.7270 0.044 Uiso 1 1 calc R . .
C14 C 0.2968(6) 0.7183(5) 0.7196(4) 0.0426(13) Uani 1 1 d . . .
H14 H 0.3041 0.8111 0.6853 0.051 Uiso 1 1 calc R . .
C15 C 0.1871(7) 0.6682(5) 0.8169(4) 0.0479(14) Uani 1 1 d . . .
H15 H 0.1216 0.7267 0.8471 0.058 Uiso 1 1 calc R . .
C16 C 0.1728(6) 0.5312(5) 0.8710(3) 0.0389(12) Uani 1 1 d . . .
C17 C 0.2779(6) 0.4518(5) 0.8232(4) 0.0446(14) Uani 1 1 d . . .
H17 H 0.2765 0.3596 0.8575 0.053 Uiso 1 1 calc R . .
C18 C 0.3861(6) 0.5098(5) 0.7238(4) 0.0413(13) Uani 1 1 d . . .
H18 H 0.4559 0.4544 0.6927 0.050 Uiso 1 1 calc R . .
C19 C 0.0530(7) 0.4678(5) 0.9734(4) 0.0487(14) Uani 1 1 d . . .
H19 H 0.0521 0.3744 1.0031 0.058 Uiso 1 1 calc R . .
C20 C 0.6333(6) 0.8640(5) 0.2691(3) 0.0360(12) Uani 1 1 d . . .
H20 H 0.5253 0.8408 0.2799 0.043 Uiso 1 1 calc R . .
C21 C 0.7317(6) 0.9165(5) 0.1678(4) 0.0424(13) Uani 1 1 d . . .
H21 H 0.6909 0.9283 0.1120 0.051 Uiso 1 1 calc R . .
C22 C 0.8938(6) 0.9518(5) 0.1499(3) 0.0362(12) Uani 1 1 d . . .
C23 C 0.9459(6) 0.9366(5) 0.2371(4) 0.0390(12) Uani 1 1 d . . .
H23 H 1.0520 0.9631 0.2287 0.047 Uiso 1 1 calc R . .
C24 C 0.8380(6) 0.8819(5) 0.3352(4) 0.0367(12) Uani 1 1 d . . .
H24 H 0.8742 0.8701 0.3928 0.044 Uiso 1 1 calc R . .
C25 C 1.0128(6) 0.9995(5) 0.0445(3) 0.0424(13) Uani 1 1 d . . .
H25 H 1.1148 1.0319 0.0397 0.051 Uiso 1 1 calc R . .

loop_
_atom_site_aniso_label
_atom_site_aniso_U_11
_atom_site_aniso_U_22
_atom_site_aniso_U_33
_atom_site_aniso_U_23
_atom_site_aniso_U_13
_atom_site_aniso_U_12
Zn1 0.0250(3) 0.0238(3) 0.0207(3) -0.0054(2) -0.0002(2) -0.0005(2)
N1 0.029(2) 0.028(2) 0.031(2) -0.0090(17) -0.0015(18) -0.0067(17)
N2 0.034(2) 0.032(2) 0.025(2) -0.0060(17) -0.0019(18) 0.0046(17)
N3 0.026(2) 0.029(2) 0.027(2) -0.0048(16) -0.0042(17) -0.0025(16)
O1 0.0276(18) 0.0225(15) 0.0357(18) -0.0051(13) -0.0098(15) -0.0033(13)
O2 0.048(2) 0.0388(19) 0.0324(18) -0.0008(15) -0.0137(17) -0.0080(16)
O3 0.0304(19) 0.0277(16) 0.0263(16) -0.0075(13) 0.0046(14) -0.0058(14)
O4 0.0294(19) 0.0239(16) 0.0410(18) -0.0134(14) -0.0077(15) 0.0007(13)
O5 0.127(4) 0.063(3) 0.043(2) -0.011(2) 0.032(3) -0.044(3)
O6 0.055(2) 0.0253(17) 0.0301(17) -0.0051(14) -0.0166(16) -0.0022(15)
O7 0.101(4) 0.043(2) 0.040(2) -0.0145(18) -0.009(2) -0.006(2)
C1 0.029(3) 0.024(2) 0.027(2) -0.0095(19) -0.007(2) 0.0063(19)
C2 0.028(3) 0.029(2) 0.020(2) -0.0057(19) -0.004(2) 0.000(2)
C3 0.029(3) 0.026(2) 0.028(2) -0.0066(19) -0.005(2) 0.0019(19)
C4 0.021(2) 0.025(2) 0.030(2) -0.0056(19) -0.008(2) -0.0012(18)
C5 0.027(3) 0.026(2) 0.029(2) -0.0091(19) -0.003(2) 0.0007(19)
C6 0.028(3) 0.034(3) 0.029(2) -0.007(2) -0.002(2) -0.004(2)
C7 0.032(3) 0.035(3) 0.040(3) -0.012(2) -0.001(2) 0.002(2)
C8 0.034(3) 0.029(2) 0.044(3) -0.009(2) -0.003(2) 0.007(2)
C9 0.041(3) 0.041(3) 0.039(3) -0.018(2) -0.003(2) -0.007(2)
C10 0.061(4) 0.052(3) 0.032(3) -0.020(3) 0.002(3) -0.009(3)
C11 0.055(4) 0.042(3) 0.034(3) -0.005(2) 0.005(3) -0.008(3)
C12 0.045(3) 0.034(3) 0.038(3) -0.011(2) -0.007(3) -0.005(2)
C13 0.039(3) 0.039(3) 0.030(3) -0.013(2) -0.004(2) -0.001(2)
C14 0.053(4) 0.030(3) 0.034(3) -0.007(2) 0.000(3) 0.010(2)
C15 0.057(4) 0.043(3) 0.029(3) -0.012(2) 0.008(3) 0.011(3)
C16 0.039(3) 0.045(3) 0.025(2) -0.008(2) 0.000(2) 0.003(2)
C17 0.054(4) 0.031(3) 0.031(3) -0.005(2) 0.007(3) 0.004(2)
C18 0.044(3) 0.036(3) 0.034(3) -0.010(2) 0.002(2) 0.006(2)
C19 0.055(4) 0.041(3) 0.031(3) -0.004(2) 0.009(3) -0.005(3)
C20 0.025(3) 0.047(3) 0.029(3) -0.005(2) -0.007(2) -0.002(2)
C21 0.036(3) 0.062(3) 0.024(2) -0.006(2) -0.008(2) -0.006(3)
C22 0.035(3) 0.040(3) 0.021(2) 0.002(2) -0.002(2) -0.001(2)
C23 0.031(3) 0.042(3) 0.034(3) -0.003(2) -0.004(2) -0.005(2)
C24 0.037(3) 0.039(3) 0.028(3) -0.005(2) -0.005(2) -0.001(2)
C25 0.029(3) 0.056(3) 0.032(3) -0.004(2) -0.003(2) -0.003(2)

loop_
_atom_type_symbol
_atom_type_description
_atom_type_scat_dispersion_real
_atom_type_scat_dispersion_imag
_atom_type_scat_source
C C 0.0033 0.0016 'International Tables Vol C Tables 4.2.6.8 and 6.1.1.4'
H H 0.0000 0.0000 'International Tables Vol C Tables 4.2.6.8 and 6.1.1.4'
N N 0.0061 0.0033 'International Tables Vol C Tables 4.2.6.8 and 6.1.1.4'
O O 0.0106 0.0060 'International Tables Vol C Tables 4.2.6.8 and 6.1.1.4'
Zn Zn 0.2839 1.4301 'International Tables Vol C Tables 4.2.6.8 and 6.1.1.4'

loop_
_geom_angle_atom_site_label_1
_geom_angle_atom_site_label_2
_geom_angle_atom_site_label_3
_geom_angle
_geom_angle_site_symmetry_1
_geom_angle_site_symmetry_3
O4 Zn1 O6 97.46(12) 2_666 .
O4 Zn1 O3 89.75(11) 2_666 .
O6 Zn1 O3 172.64(12) . .
O4 Zn1 O1 168.92(11) 2_666 .
O6 Zn1 O1 90.66(12) . .
O3 Zn1 O1 82.00(11) . .
O4 Zn1 N2 97.88(13) 2_666 .
O6 Zn1 N2 84.54(13) . .
O3 Zn1 N2 95.96(13) . .
O1 Zn1 N2 90.35(13) . .
O4 Zn1 N3 84.41(13) 2_666 .
O6 Zn1 N3 87.08(13) . .
O3 Zn1 N3 92.18(12) . .
O1 Zn1 N3 88.51(13) . .
N2 Zn1 N3 171.54(14) . .
C13 N1 C9 118.0(4) . .
C13 N1 C6 121.8(4) . .
C9 N1 C6 120.2(4) . .
C18 N2 C14 117.0(4) . .
C18 N2 Zn1 124.6(3) . .
C14 N2 Zn1 118.0(3) . .
C20 N3 C24 116.9(4) . .
C20 N3 Zn1 122.4(3) . .
C24 N3 Zn1 120.1(3) . .
C1 O1 Zn1 119.2(3) . .
C2 O3 Zn1 127.9(3) . .
C2 O4 Zn1 129.1(3) . 2_666
Zn1 O6 H6A 122.1 . .
Zn1 O6 H6B 125.4 . .
H6A O6 H6B 107.9 . .
H7A O7 H7B 109.5 . .
O2 C1 O1 124.1(4) . .
O2 C1 C3 119.0(4) . .
O1 C1 C3 116.7(4) . .
O3 C2 O4 124.8(4) . .
O3 C2 C4 118.3(4) . .
O4 C2 C4 116.8(4) . .
C8 C3 C4 119.0(4) . .
C8 C3 C1 116.7(4) . .
C4 C3 C1 124.3(4) . .
C5 C4 C3 119.3(4) . .
C5 C4 C2 119.4(4) . .
C3 C4 C2 121.1(4) . .
C6 C5 C4 120.6(4) . .
C6 C5 H5 119.7 . .
C4 C5 H5 119.7 . .
C5 C6 C7 120.4(4) . .
C5 C6 N1 121.0(4) . .
C7 C6 N1 118.6(4) . .
C8 C7 C6 119.4(5) . .
C8 C7 H7 120.3 . .
C6 C7 H7 120.3 . .
C7 C8 C3 121.2(4) . .
C7 C8 H8 119.4 . .
C3 C8 H8 119.4 . .
C10 C9 N1 122.1(4) . .
C10 C9 H9 118.9 . .
N1 C9 H9 118.9 . .
C9 C10 C11 121.7(5) . .
C9 C10 H10 119.2 . .
C11 C10 H10 119.2 . .
O5 C11 C12 123.2(5) . .
O5 C11 C10 123.0(5) . .
C12 C11 C10 113.8(4) . .
C13 C12 C11 121.7(5) . .
C13 C12 H12 119.1 . .
C11 C12 H12 119.1 . .
C12 C13 N1 122.6(4) . .
C12 C13 H13 118.7 . .
N1 C13 H13 118.7 . .
N2 C14 C15 123.2(4) . .
N2 C14 H14 118.4 . .
C15 C14 H14 118.4 . .
C14 C15 C16 120.3(5) . .
C14 C15 H15 119.8 . .
C16 C15 H15 119.8 . .
C17 C16 C15 116.6(4) . .
C17 C16 C19 119.5(4) . .
C15 C16 C19 123.9(4) . .
C16 C17 C18 119.8(4) . .
C16 C17 H17 120.1 . .
C18 C17 H17 120.1 . .
N2 C18 C17 122.9(4) . .
N2 C18 H18 118.6 . .
C17 C18 H18 118.6 . .
C19 C19 C16 125.2(6) 2_567 .
C19 C19 H19 117.4 2_567 .
C16 C19 H19 117.4 . .
N3 C20 C21 124.3(5) . .
N3 C20 H20 117.9 . .
C21 C20 H20 117.9 . .
C20 C21 C22 118.8(5) . .
C20 C21 H21 120.6 . .
C22 C21 H21 120.6 . .
C21 C22 C23 117.7(4) . .
C21 C22 C25 123.4(4) . .
C23 C22 C25 118.9(4) . .
C24 C23 C22 118.8(5) . .
C24 C23 H23 120.6 . .
C22 C23 H23 120.6 . .
N3 C24 C23 123.4(5) . .
N3 C24 H24 118.3 . .
C23 C24 H24 118.3 . .
C25 C25 C22 125.8(6) 2_775 .
C25 C25 H25 117.1 2_775 .
C22 C25 H25 117.1 . .

loop_
_geom_bond_atom_site_label_1
_geom_bond_atom_site_label_2
_geom_bond_distance
_geom_bond_site_symmetry_2
Zn1 O4 2.080(3) 2_666
Zn1 O6 2.097(3) .
Zn1 O3 2.149(3) .
Zn1 O1 2.150(3) .
Zn1 N2 2.159(3) .
Zn1 N3 2.164(3) .
N1 C13 1.355(6) .
N1 C9 1.359(6) .
N1 C6 1.446(5) .
N2 C18 1.326(6) .
N2 C14 1.335(6) .
N3 C20 1.323(6) .
N3 C24 1.349(6) .
O1 C1 1.293(5) .
O2 C1 1.232(5) .
O3 C2 1.250(5) .
O4 C2 1.270(5) .
O4 Zn1 2.080(3) 2_666
O5 C11 1.241(6) .
O6 H6A 0.8501 .
O6 H6B 0.8501 .
O7 H7A 0.8500 .
O7 H7B 0.8501 .
C1 C3 1.491(6) .
C2 C4 1.498(6) .
C3 C8 1.383(6) .
C3 C4 1.401(6) .
C4 C5 1.390(6) .
C5 C6 1.372(6) .
C5 H5 0.9300 .
C6 C7 1.381(6) .
C7 C8 1.379(6) .
C7 H7 0.9300 .
C8 H8 0.9300 .
C9 C10 1.345(6) .
C9 H9 0.9300 .
C10 C11 1.431(7) .
C10 H10 0.9300 .
C11 C12 1.421(7) .
C12 C13 1.341(6) .
C12 H12 0.9300 .
C13 H13 0.9300 .
C14 C15 1.364(6) .
C14 H14 0.9300 .
C15 C16 1.382(7) .
C15 H15 0.9300 .
C16 C17 1.376(6) .
C16 C19 1.466(6) .
C17 C18 1.389(6) .
C17 H17 0.9300 .
C18 H18 0.9300 .
C19 C19 1.308(10) 2_567
C19 H19 0.9300 .
C20 C21 1.370(6) .
C20 H20 0.9300 .
C21 C22 1.391(7) .
C21 H21 0.9300 .
C22 C23 1.397(7) .
C22 C25 1.473(6) .
C23 C24 1.371(6) .
C23 H23 0.9300 .
C24 H24 0.9300 .
C25 C25 1.330(9) 2_775
C25 H25 0.9300 .
